data_2022409
loop_
_publ_author_name
'Romo, Pablo E.'
'Quiroga, Jairo'
'Cobo, Justo'
'Glidewell, Christopher'

_publ_section_title
;
 Synthesis and spectroscopic and structural characterization of
 spiro[indoline-3,3&#x2032;-indolizine]s formed by 1,3-dipolar
 cycloadditions between isatins, pipecolic acid and an electron-deficient
 alkene
;
_journal_coeditor_code KY3207
_journal_issue 9
_journal_name_full 'Acta Crystallographica Section C Structural Chemistry'
_journal_paper_doi 10.1107/S2053229621007142
_journal_volume 77
_journal_year 2021
_chemical_formula_iupac 'C24 H24 N2 O4'
_chemical_formula_moiety 'C24 H24 N2 O4'
_chemical_formula_sum 'C24 H24 N2 O4'
_chemical_formula_weight 404.45
_chemical_name_systematic
'(1'<i>SR</i>,2'<i>SR</i>,3<i>RS</i>,8a'<i>RS</i>)-2'-Benzoyl-1-methyl-2-oxo-1',5',6',7',8',8a'-hexahydro-2'<i>H</i>-spiro[indoline-3,3'-indolizine]-1'-carboxylic acid'
_space_group_crystal_system triclinic
_space_group_IT_number 2
_space_group_name_Hall '-P 1'
_space_group_name_H-M_alt 'P -1'
_atom_sites_solution_hydrogens mixed
_atom_sites_solution_primary dual
_audit_creation_method SHELXL-2014
_cell_angle_alpha 72.6600(10)
_cell_angle_beta 74.5390(10)
_cell_angle_gamma 65.930(2)
_cell_formula_units_Z 2
_cell_length_a 8.6535(4)
_cell_length_b 9.2064(4)
_cell_length_c 14.4327(6)
_cell_measurement_reflns_used 4917
_cell_measurement_temperature 100(2)
_cell_measurement_theta_max 28.320
_cell_measurement_theta_min 2.481
_cell_volume 988.16(8)
_computing_cell_refinement
;
SAINT (Bruker, 2017)
;
_computing_data_collection
;
APEX3 (Bruker, 2018)
;
_computing_data_reduction
;
SAINT (Bruker, 2017)
;
_computing_molecular_graphics
;
PLATON (Spek, 2020)
;
_computing_publication_material
;
SHELXL2014 (Sheldrick, 2015b) and PLATON (Spek, 2020)
;
_computing_structure_refinement
;
SHELXL2014 (Sheldrick, 2015b)
;
_computing_structure_solution
;
SHELXT2014 (Sheldrick, 2015a)
;
_diffrn_ambient_temperature 100(2)
_diffrn_measured_fraction_theta_full 1.000
_diffrn_measured_fraction_theta_max 0.999
_diffrn_measurement_device_type 'Bruker D8 Venture'
_diffrn_measurement_method '\f and \w scans'
_diffrn_radiation_monochromator 'multilayer mirror'
_diffrn_radiation_type MoK\a
_diffrn_radiation_wavelength 0.71073
_diffrn_reflns_av_R_equivalents 0.0567
_diffrn_reflns_av_unetI/netI 0.0271
_diffrn_reflns_limit_h_max 11
_diffrn_reflns_limit_h_min -11
_diffrn_reflns_limit_k_max 12
_diffrn_reflns_limit_k_min -12
_diffrn_reflns_limit_l_max 19
_diffrn_reflns_limit_l_min -19
_diffrn_reflns_number 47689
_diffrn_reflns_theta_full 25.242
_diffrn_reflns_theta_max 28.320
_diffrn_reflns_theta_min 2.481
_diffrn_source 'INCOATEC high brilliance microfocus sealed tube'
_diffrn_standards_decay_% 0
_diffrn_standards_interval_count 0
_diffrn_standards_interval_time 0
_diffrn_standards_number 0
_exptl_absorpt_coefficient_mu 0.093
_exptl_absorpt_correction_T_max 0.989
_exptl_absorpt_correction_T_min 0.944
_exptl_absorpt_correction_type multi-scan
_exptl_absorpt_process_details
;
(SADABS; Bruker, 2016)
;
_exptl_crystal_colour colourless
_exptl_crystal_density_diffrn 1.359
_exptl_crystal_description block
_exptl_crystal_F_000 428
_exptl_crystal_size_max 0.190
_exptl_crystal_size_mid 0.190
_exptl_crystal_size_min 0.120
_refine_diff_density_max 0.304
_refine_diff_density_min -0.326
_refine_ls_extinction_method none
_refine_ls_goodness_of_fit_ref 1.035
_refine_ls_hydrogen_treatment mixed
_refine_ls_matrix_type full
_refine_ls_number_parameters 275
_refine_ls_number_reflns 4917
_refine_ls_number_restraints 0
_refine_ls_restrained_S_all 1.035
_refine_ls_R_factor_all 0.0488
_refine_ls_R_factor_gt 0.0385
_refine_ls_shift/su_max 0.000
_refine_ls_shift/su_mean 0.000
_refine_ls_structure_factor_coef Fsqd
_refine_ls_weighting_details 'w=1/[\s^2^(Fo^2^)+(0.0359P)^2^+0.5593P] where P=(Fo^2^+2Fc^2^)/3'
_refine_ls_weighting_scheme calc
_refine_ls_wR_factor_gt 0.0914
_refine_ls_wR_factor_ref 0.0982
_reflns_number_gt 4145
_reflns_number_total 4917
_reflns_threshold_expression 'I > 2\s(I)'
_cod_data_source_file ky3207sup1.cif
_cod_data_source_block III
_cod_database_code 2022409
_shelx_space_group_comment
;
The symmetry employed for this shelxl refinement is uniquely defined
by the following loop, which should always be used as a source of
symmetry information in preference to the above space-group names.
They are only intended as comments.
;
_shelx_estimated_absorpt_t_min 0.983
_shelx_estimated_absorpt_t_max 0.989
_shelxl_version_number 2.014

loop_
_space_group_symop_operation_xyz
'x, y, z'
'-x, -y, -z'

loop_
_atom_site_type_symbol
_atom_site_label
_atom_site_fract_x
_atom_site_fract_y
_atom_site_fract_z
_atom_site_U_iso_or_equiv
_atom_site_adp_type
_atom_site_calc_flag
_atom_site_occupancy
_atom_site_disorder_assembly
_atom_site_disorder_group
N N11 -0.14571(13) 0.47390(13) 0.23697(8) 0.0172(2) Uani d 1 . .
C C12 -0.07277(16) 0.47854(15) 0.30841(9) 0.0164(2) Uani d 1 . .
O O12 -0.07700(12) 0.39560(11) 0.39176(6) 0.0216(2) Uani d 1 . .
C C13 0.01728(15) 0.60589(14) 0.26485(8) 0.0145(2) Uani d 1 . .
C C13A -0.00831(15) 0.65569(14) 0.15853(8) 0.0154(2) Uani d 1 . .
C C14 0.04073(17) 0.76671(15) 0.08045(9) 0.0191(2) Uani d 1 . .
H H14 0.1111 0.8184 0.0872 0.023 Uiso calc 1 . .
C C15 -0.01538(18) 0.80155(16) -0.00889(9) 0.0220(3) Uani d 1 . .
H H15 0.0201 0.8750 -0.0640 0.026 Uiso calc 1 . .
C C16 -0.12246(18) 0.72949(16) -0.01737(9) 0.0223(3) Uani d 1 . .
H H16 -0.1613 0.7565 -0.0781 0.027 Uiso calc 1 . .
C C17 -0.17467(17) 0.61819(16) 0.06124(9) 0.0202(3) Uani d 1 . .
H H17 -0.2492 0.5699 0.0556 0.024 Uiso calc 1 . .
C C17A -0.11268(15) 0.58157(15) 0.14768(9) 0.0162(2) Uani d 1 . .
C C21 0.21876(15) 0.65461(14) 0.33316(8) 0.0150(2) Uani d 1 . .
H H21 0.2492 0.7401 0.2785 0.018 Uiso calc 1 . .
C C22 0.20367(15) 0.52841(14) 0.29027(8) 0.0143(2) Uani d 1 . .
H H22 0.2110 0.4281 0.3434 0.017 Uiso calc 1 . .
N N24 -0.06205(13) 0.75017(12) 0.30930(7) 0.0150(2) Uani d 1 . .
C C25 -0.24787(15) 0.80117(15) 0.34287(9) 0.0182(2) Uani d 1 . .
H H25A -0.2748 0.7184 0.3998 0.022 Uiso calc 1 . .
H H25B -0.3061 0.8119 0.2894 0.022 Uiso calc 1 . .
C C26 -0.31119(16) 0.96420(16) 0.37253(10) 0.0209(3) Uani d 1 . .
H H26A -0.4351 0.9954 0.4002 0.025 Uiso calc 1 . .
H H26B -0.2962 1.0493 0.3136 0.025 Uiso calc 1 . .
C C27 -0.21203(17) 0.95411(17) 0.44903(10) 0.0227(3) Uani d 1 . .
H H27A -0.2403 0.8806 0.5113 0.027 Uiso calc 1 . .
H H27B -0.2475 1.0635 0.4625 0.027 Uiso calc 1 . .
C C28 -0.01792(16) 0.89056(15) 0.41296(10) 0.0195(3) Uani d 1 . .
H H28B 0.0130 0.9698 0.3550 0.023 Uiso calc 1 . .
H H28C 0.0438 0.8767 0.4655 0.023 Uiso calc 1 . .
C C28A 0.03369(15) 0.72830(14) 0.38539(8) 0.0148(2) Uani d 1 . .
H H28A 0.0075 0.6468 0.4448 0.018 Uiso calc 1 . .
C C111 -0.22772(18) 0.35784(17) 0.25008(10) 0.0235(3) Uani d 1 . .
H H1A -0.2570 0.3144 0.3205 0.035 Uiso calc 1 . .
H H1B -0.1490 0.2684 0.2179 0.035 Uiso calc 1 . .
H H1C -0.3325 0.4124 0.2207 0.035 Uiso calc 1 . .
C C211 0.34802(15) 0.58198(15) 0.40254(9) 0.0153(2) Uani d 1 . .
O O211 0.41199(11) 0.43600(11) 0.43615(6) 0.01863(19) Uani d 1 . .
O O212 0.38354(12) 0.69396(11) 0.42394(7) 0.0206(2) Uani d 1 . .
H H212 0.450(2) 0.646(2) 0.4728(13) 0.031 Uiso d 1 . .
C C227 0.34105(15) 0.47991(15) 0.20275(9) 0.0163(2) Uani d 1 . .
O O227 0.41306(12) 0.57337(11) 0.15069(7) 0.0230(2) Uani d 1 . .
C C221 0.38702(16) 0.31597(15) 0.18205(9) 0.0175(2) Uani d 1 . .
C C222 0.50576(17) 0.27607(17) 0.09776(10) 0.0219(3) Uani d 1 . .
H H222 0.5523 0.3538 0.0541 0.026 Uiso calc 1 . .
C C223 0.55561(18) 0.12322(18) 0.07792(11) 0.0269(3) Uani d 1 . .
H H223 0.6352 0.0973 0.0202 0.032 Uiso calc 1 . .
C C224 0.48988(18) 0.00793(17) 0.14186(11) 0.0258(3) Uani d 1 . .
H H224 0.5255 -0.0969 0.1284 0.031 Uiso calc 1 . .
C C225 0.37201(18) 0.04642(16) 0.22556(10) 0.0232(3) Uani d 1 . .
H H225 0.3269 -0.0323 0.2693 0.028 Uiso calc 1 . .
C C226 0.31981(17) 0.19981(15) 0.24544(9) 0.0193(2) Uani d 1 . .
H H226 0.2381 0.2259 0.3024 0.023 Uiso calc 1 . .

loop_
_atom_site_aniso_label
_atom_site_aniso_U_11
_atom_site_aniso_U_22
_atom_site_aniso_U_33
_atom_site_aniso_U_12
_atom_site_aniso_U_13
_atom_site_aniso_U_23
N11 0.0174(5) 0.0186(5) 0.0179(5) -0.0074(4) -0.0045(4) -0.0044(4)
C12 0.0154(5) 0.0161(5) 0.0174(5) -0.0040(4) -0.0031(4) -0.0051(4)
O12 0.0257(5) 0.0239(5) 0.0164(4) -0.0122(4) -0.0047(4) 0.0000(3)
C13 0.0148(5) 0.0150(5) 0.0139(5) -0.0045(4) -0.0037(4) -0.0034(4)
C13A 0.0153(5) 0.0154(5) 0.0145(5) -0.0022(4) -0.0043(4) -0.0045(4)
C14 0.0211(6) 0.0167(6) 0.0181(6) -0.0050(5) -0.0040(5) -0.0035(4)
C15 0.0263(7) 0.0172(6) 0.0158(6) -0.0016(5) -0.0044(5) -0.0020(5)
C16 0.0249(7) 0.0205(6) 0.0170(6) 0.0013(5) -0.0087(5) -0.0063(5)
C17 0.0190(6) 0.0206(6) 0.0205(6) -0.0015(5) -0.0074(5) -0.0081(5)
C17A 0.0155(5) 0.0153(5) 0.0165(5) -0.0020(4) -0.0036(4) -0.0058(4)
C21 0.0151(5) 0.0149(5) 0.0153(5) -0.0040(4) -0.0047(4) -0.0035(4)
C22 0.0144(5) 0.0145(5) 0.0139(5) -0.0035(4) -0.0050(4) -0.0029(4)
N24 0.0135(5) 0.0164(5) 0.0158(5) -0.0032(4) -0.0046(4) -0.0056(4)
C25 0.0135(6) 0.0208(6) 0.0202(6) -0.0039(5) -0.0042(4) -0.0064(5)
C26 0.0150(6) 0.0221(6) 0.0240(6) -0.0006(5) -0.0057(5) -0.0093(5)
C27 0.0192(6) 0.0250(6) 0.0237(6) -0.0014(5) -0.0056(5) -0.0124(5)
C28 0.0182(6) 0.0190(6) 0.0229(6) -0.0027(5) -0.0070(5) -0.0092(5)
C28A 0.0140(5) 0.0164(5) 0.0144(5) -0.0038(4) -0.0051(4) -0.0038(4)
C111 0.0234(7) 0.0278(7) 0.0259(6) -0.0146(6) -0.0053(5) -0.0062(5)
C211 0.0132(5) 0.0182(6) 0.0154(5) -0.0057(4) -0.0016(4) -0.0054(4)
O211 0.0188(4) 0.0163(4) 0.0213(4) -0.0037(3) -0.0079(3) -0.0045(3)
O212 0.0221(5) 0.0181(4) 0.0261(5) -0.0074(4) -0.0126(4) -0.0031(4)
C227 0.0143(5) 0.0173(6) 0.0157(5) -0.0028(4) -0.0054(4) -0.0027(4)
O227 0.0228(5) 0.0225(5) 0.0214(5) -0.0090(4) 0.0007(4) -0.0039(4)
C221 0.0157(6) 0.0175(6) 0.0175(6) -0.0010(5) -0.0067(4) -0.0050(4)
C222 0.0186(6) 0.0245(6) 0.0204(6) -0.0045(5) -0.0029(5) -0.0068(5)
C223 0.0217(7) 0.0301(7) 0.0259(7) -0.0011(6) -0.0027(5) -0.0148(6)
C224 0.0265(7) 0.0197(6) 0.0305(7) 0.0015(5) -0.0124(6) -0.0117(5)
C225 0.0273(7) 0.0172(6) 0.0252(6) -0.0050(5) -0.0110(5) -0.0032(5)
C226 0.0202(6) 0.0192(6) 0.0172(6) -0.0032(5) -0.0062(5) -0.0048(5)

loop_
_atom_type_symbol
_atom_type_description
_atom_type_scat_dispersion_real
_atom_type_scat_dispersion_imag
_atom_type_scat_source
C C 0.0033 0.0016 'International Tables Vol C Tables 4.2.6.8 and 6.1.1.4'
H H 0.0000 0.0000 'International Tables Vol C Tables 4.2.6.8 and 6.1.1.4'
N N 0.0061 0.0033 'International Tables Vol C Tables 4.2.6.8 and 6.1.1.4'
O O 0.0106 0.0060 'International Tables Vol C Tables 4.2.6.8 and 6.1.1.4'

loop_
_geom_angle_atom_site_label_1
_geom_angle_atom_site_label_2
_geom_angle_atom_site_label_3
_geom_angle_site_symmetry_1
_geom_angle_site_symmetry_3
_geom_angle
_geom_angle_publ_flag
C12 N11 C17A . . 111.16(10) ?
C12 N11 C111 . . 122.90(11) ?
C17A N11 C111 . . 125.54(10) ?
O12 C12 N11 . . 125.34(12) ?
O12 C12 C13 . . 126.26(11) ?
N11 C12 C13 . . 108.40(10) ?
N24 C13 C13A . . 109.58(9) ?
N24 C13 C12 . . 114.07(10) ?
C13A C13 C12 . . 101.40(9) ?
N24 C13 C22 . . 103.18(9) ?
C13A C13 C22 . . 119.93(10) ?
C12 C13 C22 . . 109.16(9) ?
C14 C13A C17A . . 120.01(11) ?
C14 C13A C13 . . 130.66(11) ?
C17A C13A C13 . . 109.04(10) ?
C13A C14 C15 . . 118.65(12) ?
C13A C14 H14 . . 120.7 ?
C15 C14 H14 . . 120.7 ?
C16 C15 C14 . . 120.39(12) ?
C16 C15 H15 . . 119.8 ?
C14 C15 H15 . . 119.8 ?
C15 C16 C17 . . 121.63(12) ?
C15 C16 H16 . . 119.2 ?
C17 C16 H16 . . 119.2 ?
C17A C17 C16 . . 116.84(12) ?
C17A C17 H17 . . 121.6 ?
C16 C17 H17 . . 121.6 ?
C17 C17A C13A . . 122.42(12) ?
C17 C17A N11 . . 127.90(12) ?
C13A C17A N11 . . 109.65(10) ?
C211 C21 C22 . . 113.57(10) ?
C211 C21 C28A . . 112.59(9) ?
C22 C21 C28A . . 101.53(9) ?
C211 C21 H21 . . 109.6 ?
C22 C21 H21 . . 109.6 ?
C28A C21 H21 . . 109.6 ?
C227 C22 C21 . . 114.71(10) ?
C227 C22 C13 . . 112.82(9) ?
C21 C22 C13 . . 104.68(9) ?
C227 C22 H22 . . 108.1 ?
C21 C22 H22 . . 108.1 ?
C13 C22 H22 . . 108.1 ?
C25 N24 C28A . . 113.12(9) ?
C25 N24 C13 . . 116.19(9) ?
C28A N24 C13 . . 109.17(9) ?
N24 C25 C26 . . 108.98(10) ?
N24 C25 H25A . . 109.9 ?
C26 C25 H25A . . 109.9 ?
N24 C25 H25B . . 109.9 ?
C26 C25 H25B . . 109.9 ?
H25A C25 H25B . . 108.3 ?
C25 C26 C27 . . 110.78(10) ?
C25 C26 H26A . . 109.5 ?
C27 C26 H26A . . 109.5 ?
C25 C26 H26B . . 109.5 ?
C27 C26 H26B . . 109.5 ?
H26A C26 H26B . . 108.1 ?
C26 C27 C28 . . 111.24(10) ?
C26 C27 H27A . . 109.4 ?
C28 C27 H27A . . 109.4 ?
C26 C27 H27B . . 109.4 ?
C28 C27 H27B . . 109.4 ?
H27A C27 H27B . . 108.0 ?
C28A C28 C27 . . 109.13(10) ?
C28A C28 H28B . . 109.9 ?
C27 C28 H28B . . 109.9 ?
C28A C28 H28C . . 109.9 ?
C27 C28 H28C . . 109.9 ?
H28B C28 H28C . . 108.3 ?
N24 C28A C28 . . 109.13(9) ?
N24 C28A C21 . . 100.22(9) ?
C28 C28A C21 . . 117.69(10) ?
N24 C28A H28A . . 109.8 ?
C28 C28A H28A . . 109.8 ?
C21 C28A H28A . . 109.8 ?
N11 C111 H1A . . 109.5 ?
N11 C111 H1B . . 109.5 ?
H1A C111 H1B . . 109.5 ?
N11 C111 H1C . . 109.5 ?
H1A C111 H1C . . 109.5 ?
H1B C111 H1C . . 109.5 ?
O211 C211 O212 . . 123.38(11) ?
O211 C211 C21 . . 123.98(11) ?
O212 C211 C21 . . 112.63(10) ?
C211 O212 H212 . . 109.6(11) ?
O227 C227 C221 . . 120.83(11) ?
O227 C227 C22 . . 120.29(11) ?
C221 C227 C22 . . 118.88(10) ?
C226 C221 C222 . . 119.04(12) ?
C226 C221 C227 . . 122.34(11) ?
C222 C221 C227 . . 118.59(12) ?
C223 C222 C221 . . 120.17(13) ?
C223 C222 H222 . . 119.9 ?
C221 C222 H222 . . 119.9 ?
C222 C223 C224 . . 120.42(13) ?
C222 C223 H223 . . 119.8 ?
C224 C223 H223 . . 119.8 ?
C225 C224 C223 . . 119.82(13) ?
C225 C224 H224 . . 120.1 ?
C223 C224 H224 . . 120.1 ?
C224 C225 C226 . . 120.16(13) ?
C224 C225 H225 . . 119.9 ?
C226 C225 H225 . . 119.9 ?
C225 C226 C221 . . 120.38(12) ?
C225 C226 H226 . . 119.8 ?
C221 C226 H226 . . 119.8 ?

loop_
_geom_bond_atom_site_label_1
_geom_bond_atom_site_label_2
_geom_bond_site_symmetry_2
_geom_bond_distance
_geom_bond_publ_flag
N11 C12 . 1.3633(15) ?
N11 C17A . 1.4136(16) ?
N11 C111 . 1.4517(16) ?
C12 O12 . 1.2179(15) ?
C12 C13 . 1.5562(17) ?
C13 N24 . 1.4754(15) ?
C13 C13A . 1.5142(16) ?
C13 C22 . 1.5703(16) ?
C13A C14 . 1.3809(17) ?
C13A C17A . 1.3955(17) ?
C14 C15 . 1.4005(17) ?
C14 H14 . 0.9500 ?
C15 C16 . 1.387(2) ?
C15 H15 . 0.9500 ?
C16 C17 . 1.3974(19) ?
C16 H16 . 0.9500 ?
C17 C17A . 1.3844(17) ?
C17 H17 . 0.9500 ?
C21 C211 . 1.5129(16) ?
C21 C22 . 1.5316(16) ?
C21 C28A . 1.5389(16) ?
C21 H21 . 1.0000 ?
C22 C227 . 1.5202(16) ?
C22 H22 . 1.0000 ?
N24 C25 . 1.4646(15) ?
N24 C28A . 1.4663(14) ?
C25 C26 . 1.5243(17) ?
C25 H25A . 0.9900 ?
C25 H25B . 0.9900 ?
C26 C27 . 1.5307(17) ?
C26 H26A . 0.9900 ?
C26 H26B . 0.9900 ?
C27 C28 . 1.5325(18) ?
C27 H27A . 0.9900 ?
C27 H27B . 0.9900 ?
C28 C28A . 1.5181(16) ?
C28 H28B . 0.9900 ?
C28 H28C . 0.9900 ?
C28A H28A . 1.0000 ?
C111 H1A . 0.9800 ?
C111 H1B . 0.9800 ?
C111 H1C . 0.9800 ?
C211 O211 . 1.2230(15) ?
C211 O212 . 1.3235(15) ?
O212 H212 . 0.918(19) ?
C227 O227 . 1.2229(15) ?
C227 C221 . 1.4970(17) ?
C221 C226 . 1.3997(18) ?
C221 C222 . 1.4009(17) ?
C222 C223 . 1.3883(19) ?
C222 H222 . 0.9500 ?
C223 C224 . 1.389(2) ?
C223 H223 . 0.9500 ?
C224 C225 . 1.389(2) ?
C224 H224 . 0.9500 ?
C225 C226 . 1.3902(18) ?
C225 H225 . 0.9500 ?
C226 H226 . 0.9500 ?

loop_
_geom_hbond_atom_site_label_D
_geom_hbond_atom_site_label_H
_geom_hbond_atom_site_label_A
_geom_hbond_site_symmetry_A
_geom_hbond_distance_DH
_geom_hbond_distance_HA
_geom_hbond_distance_DA
_geom_hbond_angle_DHA
_geom_hbond_publ_flag
O212 H212 O211 2_666 0.920(19) 1.798(19) 2.7162(14) 175.5(16) no
C16 H16 Cg1 2_565 0.95 2.70 3.5181(17) 144 no

loop_
_geom_torsion_atom_site_label_1
_geom_torsion_atom_site_label_2
_geom_torsion_atom_site_label_3
_geom_torsion_atom_site_label_4
_geom_torsion_site_symmetry_1
_geom_torsion_site_symmetry_2
_geom_torsion_site_symmetry_3
_geom_torsion_site_symmetry_4
_geom_torsion
_geom_torsion_publ_flag
C17A N11 C12 O12 . . . . -178.10(12) ?
C111 N11 C12 O12 . . . . -4.9(2) ?
C17A N11 C12 C13 . . . . 1.37(13) ?
C111 N11 C12 C13 . . . . 174.54(11) ?
O12 C12 C13 N24 . . . . -67.14(16) ?
N11 C12 C13 N24 . . . . 113.38(11) ?
O12 C12 C13 C13A . . . . 175.18(12) ?
N11 C12 C13 C13A . . . . -4.30(12) ?
O12 C12 C13 C22 . . . . 47.67(16) ?
N11 C12 C13 C22 . . . . -131.81(10) ?
N24 C13 C13A C14 . . . . 58.53(16) ?
C12 C13 C13A C14 . . . . 179.42(12) ?
C22 C13 C13A C14 . . . . -60.41(17) ?
N24 C13 C13A C17A . . . . -115.11(11) ?
C12 C13 C13A C17A . . . . 5.78(12) ?
C22 C13 C13A C17A . . . . 125.94(11) ?
C17A C13A C14 C15 . . . . -0.44(18) ?
C13 C13A C14 C15 . . . . -173.50(12) ?
C13A C14 C15 C16 . . . . 2.01(19) ?
C14 C15 C16 C17 . . . . -1.4(2) ?
C15 C16 C17 C17A . . . . -0.81(19) ?
C16 C17 C17A C13A . . . . 2.43(18) ?
C16 C17 C17A N11 . . . . -179.96(12) ?
C14 C13A C17A C17 . . . . -1.85(19) ?
C13 C13A C17A C17 . . . . 172.59(11) ?
C14 C13A C17A N11 . . . . -179.84(11) ?
C13 C13A C17A N11 . . . . -5.40(13) ?
C12 N11 C17A C17 . . . . -175.33(12) ?
C111 N11 C17A C17 . . . . 11.7(2) ?
C12 N11 C17A C13A . . . . 2.52(14) ?
C111 N11 C17A C13A . . . . -170.43(12) ?
C211 C21 C22 C227 . . . . -81.62(12) ?
C28A C21 C22 C227 . . . . 157.27(9) ?
C211 C21 C22 C13 . . . . 154.19(10) ?
C28A C21 C22 C13 . . . . 33.08(11) ?
N24 C13 C22 C227 . . . . -134.20(10) ?
C13A C13 C22 C227 . . . . -12.06(15) ?
C12 C13 C22 C227 . . . . 104.14(11) ?
N24 C13 C22 C21 . . . . -8.81(11) ?
C13A C13 C22 C21 . . . . 113.33(11) ?
C12 C13 C22 C21 . . . . -130.47(10) ?
C13A C13 N24 C25 . . . . 81.00(12) ?
C12 C13 N24 C25 . . . . -31.88(14) ?
C22 C13 N24 C25 . . . . -150.16(10) ?
C13A C13 N24 C28A . . . . -149.64(10) ?
C12 C13 N24 C28A . . . . 97.48(11) ?
C22 C13 N24 C28A . . . . -20.80(12) ?
C28A N24 C25 C26 . . . . 60.70(13) ?
C13 N24 C25 C26 . . . . -171.86(10) ?
N24 C25 C26 C27 . . . . -54.77(14) ?
C25 C26 C27 C28 . . . . 53.79(15) ?
C26 C27 C28 C28A . . . . -55.03(14) ?
C25 N24 C28A C28 . . . . -63.03(13) ?
C13 N24 C28A C28 . . . . 165.94(10) ?
C25 N24 C28A C21 . . . . 172.75(9) ?
C13 N24 C28A C21 . . . . 41.72(11) ?
C27 C28 C28A N24 . . . . 58.10(13) ?
C27 C28 C28A C21 . . . . 171.32(10) ?
C211 C21 C28A N24 . . . . -166.70(9) ?
C22 C21 C28A N24 . . . . -44.91(10) ?
C211 C21 C28A C28 . . . . 75.21(13) ?
C22 C21 C28A C28 . . . . -163.00(10) ?
C22 C21 C211 O211 . . . . -12.78(17) ?
C28A C21 C211 O211 . . . . 101.91(13) ?
C22 C21 C211 O212 . . . . 167.84(10) ?
C28A C21 C211 O212 . . . . -77.47(13) ?
C21 C22 C227 O227 . . . . -25.39(16) ?
C13 C22 C227 O227 . . . . 94.37(13) ?
C21 C22 C227 C221 . . . . 154.21(10) ?
C13 C22 C227 C221 . . . . -86.03(13) ?
O227 C227 C221 C226 . . . . 173.53(12) ?
C22 C227 C221 C226 . . . . -6.07(17) ?
O227 C227 C221 C222 . . . . -4.40(18) ?
C22 C227 C221 C222 . . . . 176.00(11) ?
C226 C221 C222 C223 . . . . -0.08(19) ?
C227 C221 C222 C223 . . . . 177.92(12) ?
C221 C222 C223 C224 . . . . -0.7(2) ?
C222 C223 C224 C225 . . . . 0.8(2) ?
C223 C224 C225 C226 . . . . 0.0(2) ?
C224 C225 C226 C221 . . . . -0.79(19) ?
C222 C221 C226 C225 . . . . 0.83(18) ?
C227 C221 C226 C225 . . . . -177.09(11) ?

_cod_database_fobs_code 2022409
